data_8101752
loop_
_publ_author_name
'D.-S. Yang'

_publ_section_title
;
Crystal structure of (E)-1-(1-nitrobutylidene)-2-(2,4-dinitrophenyl)-
hydrazine, C~1~0H~11~N~5~O~6~
;
_journal_issue 2
_journal_name_full 'Zeitschrift f\"ur Kristallographie - New Crystal Structures'
_journal_page_first 213
_journal_page_last 214
_journal_volume 220
_journal_year 2005
_chemical_formula_moiety 'C10 H11 N5 O6'
_chemical_formula_sum 'C10 H11 N5 O6'
_chemical_formula_weight 297.24
_chemical_name_systematic
; 
(E)-1-(1-nitrobutylidene)-2-(2,4-dinitrophenyl)hydrazine
;
_space_group_IT_number 14
_symmetry_cell_setting monoclinic
_symmetry_space_group_name_Hall '-P 2ybc'
_symmetry_space_group_name_H-M 'P 1 21/c 1'
_atom_sites_solution_hydrogens geom
_atom_sites_solution_primary direct
_atom_sites_solution_secondary difmap
_audit_creation_method SHELXL-97
_cell_angle_alpha 90.00
_cell_angle_beta 94.67(1)
_cell_angle_gamma 90.00
_cell_formula_units_Z 4
_cell_length_a 12.284(2)
_cell_length_b 17.594(3)
_cell_length_c 6.1338(7)
_cell_measurement_reflns_used 33
_cell_measurement_temperature 296(2)
_cell_measurement_theta_max 13.60
_cell_measurement_theta_min 3.53
_cell_volume 1321.3(3)
_computing_cell_refinement 'Siemens XSCANS'
_computing_data_collection 'Siemens XSCANS'
_computing_data_reduction 'Siemens SHELXTL'
_computing_molecular_graphics 'Siemens SHELXTL'
_computing_publication_material 'Siemens SHELXTL'
_computing_structure_refinement 'SHELXL-97 (Sheldrick, 1997)'
_computing_structure_solution 'SHELXS-97 (Sheldrick, 1997)'
_diffrn_ambient_temperature 296(2)
_diffrn_measured_fraction_theta_full 1.000
_diffrn_measured_fraction_theta_max 1.000
_diffrn_measurement_device_type 'Siemens P4'
_diffrn_measurement_method '\w scans'
_diffrn_radiation_monochromator graphite
_diffrn_radiation_source 'normal-focus sealed tube'
_diffrn_radiation_type MoK\a
_diffrn_radiation_wavelength 0.71073
_diffrn_reflns_av_R_equivalents 0.0112
_diffrn_reflns_av_sigmaI/netI 0.0308
_diffrn_reflns_limit_h_max 14
_diffrn_reflns_limit_h_min -14
_diffrn_reflns_limit_k_max 0
_diffrn_reflns_limit_k_min -21
_diffrn_reflns_limit_l_max 7
_diffrn_reflns_limit_l_min 0
_diffrn_reflns_number 2911
_diffrn_reflns_theta_full 25.49
_diffrn_reflns_theta_max 25.49
_diffrn_reflns_theta_min 1.66
_diffrn_standards_decay_% 1.23
_diffrn_standards_interval_count 97
_diffrn_standards_number 3
_exptl_absorpt_coefficient_mu 0.126
_exptl_absorpt_correction_T_max 0.3214
_exptl_absorpt_correction_T_min 0.2850
_exptl_absorpt_correction_type empirical
_exptl_crystal_colour colorless
_exptl_crystal_density_diffrn 1.494
_exptl_crystal_density_method 'not measured'
_exptl_crystal_description block
_exptl_crystal_F_000 616
_exptl_crystal_size_max 0.58
_exptl_crystal_size_mid 0.44
_exptl_crystal_size_min 0.36
_refine_diff_density_max 0.162
_refine_diff_density_min -0.212
_refine_diff_density_rms 0.030
_refine_ls_extinction_coef 0.0136(17)
_refine_ls_extinction_expression Fc^*^=kFc[1+0.001xFc^2^\l^3^/sin(2\q)]^-1/4^
_refine_ls_extinction_method SHELXL
_refine_ls_goodness_of_fit_ref 0.954
_refine_ls_hydrogen_treatment constr
_refine_ls_matrix_type full
_refine_ls_number_parameters 192
_refine_ls_number_reflns 2461
_refine_ls_number_restraints 0
_refine_ls_restrained_S_all 0.954
_refine_ls_R_factor_all 0.0594
_refine_ls_R_factor_gt 0.0356
_refine_ls_shift/su_max 0.000
_refine_ls_shift/su_mean 0.000
_refine_ls_structure_factor_coef Fsqd
_refine_ls_weighting_details 'calc w=1/[\s^2^(Fo^2^)+(0.0513P)^2^] where P=(Fo^2^+2Fc^2^)/3'
_refine_ls_weighting_scheme calc
_refine_ls_wR_factor_gt 0.0891
_refine_ls_wR_factor_ref 0.0956
_reflns_number_gt 1599
_reflns_number_total 2461
_reflns_threshold_expression >2sigma(I)
_cod_data_source_file 1267-1493.cff
_cod_data_source_block y1529
_cod_depositor_comments
;
The following automatic conversions were performed:
'_symmetry_cell_setting' value 'Monoclinic' changed to 'monoclinic'
according to '/home/saulius/struct/CIF-dictionaries/cif_core.dic'
dictionary named 'cif_core.dic' version 2.4.1 from 2010-06-29.

Automatic conversion script
Id: cif_fix_enum 1555 2011-01-17 13:19:09Z saulius 
;
_cod_original_sg_symbol_H-M P21/c
_cod_database_code 8101752

loop_
_symmetry_equiv_pos_as_xyz
'x, y, z'
'-x, y+1/2, -z+1/2'
'-x, -y, -z'
'x, -y-1/2, z-1/2'

loop_
_atom_site_label
_atom_site_type_symbol
_atom_site_fract_x
_atom_site_fract_y
_atom_site_fract_z
_atom_site_U_iso_or_equiv
_atom_site_adp_type
_atom_site_occupancy
_atom_site_symmetry_multiplicity
_atom_site_Wyckoff_symbol
_atom_site_calc_flag
_atom_site_refinement_flags
_atom_site_disorder_assembly
_atom_site_disorder_group
O1 O 0.17073(11) 0.63325(9) 0.2294(3) 0.0734(5) Uani 1 4 e d . . .
O2 O 0.24138(12) 0.70838(10) 0.0033(3) 0.0881(5) Uani 1 4 e d . . .
O3 O 0.62052(11) 0.70729(8) -0.0455(2) 0.0645(4) Uani 1 4 e d . . .
O4 O 0.73464(10) 0.66177(7) 0.2047(2) 0.0538(4) Uani 1 4 e d . . .
O5 O 0.86469(12) 0.51001(10) 1.1460(2) 0.0762(5) Uani 1 4 e d . . .
O6 O 0.69219(12) 0.48577(8) 1.1052(2) 0.0684(4) Uani 1 4 e d . . .
N1 N 0.24844(14) 0.66517(10) 0.1584(3) 0.0576(4) Uani 1 4 e d . . .
N2 N 0.64069(12) 0.67468(8) 0.1297(2) 0.0443(4) Uani 1 4 e d . . .
N3 N 0.66544(11) 0.59417(8) 0.5454(2) 0.0428(4) Uani 1 4 e d . . .
H3 H 0.7224 0.6044 0.4780 0.051 Uiso 1 4 e calc R . .
N4 N 0.67618(11) 0.55960(8) 0.7427(2) 0.0406(4) Uani 1 4 e d . . .
N5 N 0.77625(13) 0.51041(9) 1.0398(2) 0.0495(4) Uani 1 4 e d . . .
C1 C 0.46994(14) 0.59532(9) 0.5580(3) 0.0428(4) Uani 1 4 e d . . .
H1 H 0.4770 0.5712 0.6934 0.051 Uiso 1 4 e calc R . .
C2 C 0.36795(14) 0.61279(10) 0.4653(3) 0.0463(5) Uani 1 4 e d . . .
H2 H 0.3064 0.6005 0.5367 0.056 Uiso 1 4 e calc R . .
C3 C 0.35730(13) 0.64900(10) 0.2637(3) 0.0435(4) Uani 1 4 e d . . .
C4 C 0.44618(14) 0.66840(9) 0.1568(3) 0.0423(4) Uani 1 4 e d . . .
H4 H 0.4376 0.6934 0.0229 0.051 Uiso 1 4 e calc R . .
C5 C 0.54921(13) 0.65047(9) 0.2498(3) 0.0382(4) Uani 1 4 e d . . .
C6 C 0.56403(13) 0.61295(9) 0.4531(3) 0.0375(4) Uani 1 4 e d . . .
C7 C 0.77330(14) 0.54551(9) 0.8188(3) 0.0414(4) Uani 1 4 e d . . .
C8 C 0.87861(14) 0.56166(11) 0.7278(3) 0.0545(5) Uani 1 4 e d . . .
H8A H 0.8717 0.5512 0.5720 0.065 Uiso 1 4 e calc R . .
H8B H 0.9341 0.5280 0.7953 0.065 Uiso 1 4 e calc R . .
C9 C 0.91566(19) 0.64490(14) 0.7652(4) 0.0801(7) Uani 1 4 e d . . .
H9A H 0.8543 0.6784 0.7275 0.096 Uiso 1 4 e calc R . .
H9B H 0.9383 0.6522 0.9190 0.096 Uiso 1 4 e calc R . .
C10 C 1.0074(2) 0.66588(18) 0.6330(5) 0.1091(10) Uani 1 4 e d . . .
H10A H 1.0700 0.6351 0.6766 0.131 Uiso 1 4 e calc R . .
H10B H 1.0254 0.7185 0.6563 0.131 Uiso 1 4 e calc R . .
H10C H 0.9861 0.6575 0.4808 0.131 Uiso 1 4 e calc R . .

loop_
_atom_site_aniso_label
_atom_site_aniso_U_11
_atom_site_aniso_U_22
_atom_site_aniso_U_33
_atom_site_aniso_U_23
_atom_site_aniso_U_13
_atom_site_aniso_U_12
O1 0.0463(8) 0.0873(11) 0.0856(11) 0.0071(9) -0.0015(8) -0.0039(8)
O2 0.0716(10) 0.1020(13) 0.0864(11) 0.0405(11) -0.0197(8) 0.0051(9)
O3 0.0797(9) 0.0640(9) 0.0522(8) 0.0283(7) 0.0191(7) 0.0150(7)
O4 0.0481(8) 0.0613(9) 0.0532(8) 0.0075(6) 0.0112(6) 0.0035(6)
O5 0.0671(10) 0.1081(13) 0.0508(9) 0.0129(8) -0.0111(7) 0.0249(8)
O6 0.0772(10) 0.0768(10) 0.0522(9) 0.0173(7) 0.0116(8) -0.0086(8)
N1 0.0536(10) 0.0562(11) 0.0612(11) 0.0003(9) -0.0073(9) 0.0033(8)
N2 0.0557(10) 0.0366(8) 0.0420(9) 0.0016(7) 0.0123(7) 0.0056(7)
N3 0.0417(8) 0.0521(9) 0.0346(8) 0.0068(7) 0.0034(6) 0.0009(7)
N4 0.0456(9) 0.0408(8) 0.0349(8) 0.0032(7) 0.0000(6) 0.0008(6)
N5 0.0616(10) 0.0479(9) 0.0385(8) 0.0029(7) 0.0011(8) 0.0128(8)
C1 0.0472(10) 0.0443(10) 0.0365(9) 0.0039(8) 0.0009(8) -0.0022(8)
C2 0.0467(11) 0.0457(10) 0.0467(11) 0.0002(9) 0.0057(8) -0.0038(8)
C3 0.0434(10) 0.0398(10) 0.0462(10) -0.0004(8) -0.0041(8) 0.0028(8)
C4 0.0568(11) 0.0353(9) 0.0340(9) 0.0004(8) -0.0015(8) 0.0023(8)
C5 0.0485(10) 0.0311(9) 0.0354(9) -0.0018(7) 0.0060(8) 0.0004(7)
C6 0.0441(10) 0.0329(9) 0.0350(9) -0.0014(7) 0.0006(7) -0.0005(7)
C7 0.0495(11) 0.0398(10) 0.0342(9) 0.0014(8) -0.0003(8) 0.0031(8)
C8 0.0462(11) 0.0700(14) 0.0473(11) 0.0041(10) 0.0037(9) 0.0050(9)
C9 0.0660(14) 0.0974(19) 0.0782(16) -0.0066(14) 0.0138(12) -0.0283(13)
C10 0.0864(18) 0.125(2) 0.117(2) 0.025(2) 0.0174(17) -0.0249(17)

loop_
_atom_type_symbol
_atom_type_description
_atom_type_scat_dispersion_real
_atom_type_scat_dispersion_imag
_atom_type_scat_source
C C 0.0033 0.0016 'International Tables Vol C Tables 4.2.6.8 and 6.1.1.4'
H H 0.0000 0.0000 'International Tables Vol C Tables 4.2.6.8 and 6.1.1.4'
N N 0.0061 0.0033 'International Tables Vol C Tables 4.2.6.8 and 6.1.1.4'
O O 0.0106 0.0060 'International Tables Vol C Tables 4.2.6.8 and 6.1.1.4'

loop_
_geom_angle_atom_site_label_1
_geom_angle_atom_site_label_2
_geom_angle_atom_site_label_3
_geom_angle
_geom_angle_site_symmetry_1
_geom_angle_site_symmetry_3
_geom_angle_publ_flag
O2 N1 O1 124.06(17) . . ?
O2 N1 C3 118.11(17) . . ?
O1 N1 C3 117.81(17) . . ?
O3 N2 O4 122.11(15) . . ?
O3 N2 C5 118.11(14) . . ?
O4 N2 C5 119.78(14) . . ?
N4 N3 C6 119.96(14) . . ?
N4 N3 H3 120.0 . . ?
C6 N3 H3 120.0 . . ?
C7 N4 N3 115.94(14) . . ?
O6 N5 O5 124.35(16) . . ?
O6 N5 C7 119.31(15) . . ?
O5 N5 C7 116.32(16) . . ?
C2 C1 C6 121.38(16) . . ?
C2 C1 H1 119.3 . . ?
C6 C1 H1 119.3 . . ?
C1 C2 C3 119.35(17) . . ?
C1 C2 H2 120.3 . . ?
C3 C2 H2 120.3 . . ?
C4 C3 C2 121.53(16) . . ?
C4 C3 N1 118.53(16) . . ?
C2 C3 N1 119.91(17) . . ?
C3 C4 C5 119.15(16) . . ?
C3 C4 H4 120.4 . . ?
C5 C4 H4 120.4 . . ?
C4 C5 C6 121.34(16) . . ?
C4 C5 N2 116.29(15) . . ?
C6 C5 N2 122.34(15) . . ?
N3 C6 C1 120.92(15) . . ?
N3 C6 C5 121.85(15) . . ?
C1 C6 C5 117.22(15) . . ?
N4 C7 C8 130.45(16) . . ?
N4 C7 N5 111.63(15) . . ?
C8 C7 N5 117.85(15) . . ?
C7 C8 C9 112.50(16) . . ?
C7 C8 H8A 109.1 . . ?
C9 C8 H8A 109.1 . . ?
C7 C8 H8B 109.1 . . ?
C9 C8 H8B 109.1 . . ?
H8A C8 H8B 107.8 . . ?
C10 C9 C8 112.4(2) . . ?
C10 C9 H9A 109.1 . . ?
C8 C9 H9A 109.1 . . ?
C10 C9 H9B 109.1 . . ?
C8 C9 H9B 109.1 . . ?
H9A C9 H9B 107.9 . . ?
C9 C10 H10A 109.5 . . ?
C9 C10 H10B 109.5 . . ?
H10A C10 H10B 109.5 . . ?
C9 C10 H10C 109.5 . . ?
H10A C10 H10C 109.5 . . ?
H10B C10 H10C 109.5 . . ?

loop_
_geom_bond_atom_site_label_1
_geom_bond_atom_site_label_2
_geom_bond_distance
_geom_bond_site_symmetry_2
_geom_bond_publ_flag
O1 N1 1.2182(19) . ?
O2 N1 1.215(2) . ?
O3 N2 1.2258(17) . ?
O4 N2 1.2282(17) . ?
O5 N5 1.2204(18) . ?
O6 N5 1.2175(19) . ?
N1 C3 1.465(2) . ?
N2 C5 1.457(2) . ?
N3 N4 1.3512(18) . ?
N3 C6 1.366(2) . ?
N3 H3 0.8600 . ?
N4 C7 1.270(2) . ?
N5 C7 1.487(2) . ?
C1 C2 1.368(2) . ?
C1 C6 1.403(2) . ?
C1 H1 0.9300 . ?
C2 C3 1.387(2) . ?
C2 H2 0.9300 . ?
C3 C4 1.362(2) . ?
C4 C5 1.382(2) . ?
C4 H4 0.9300 . ?
C5 C6 1.409(2) . ?
C7 C8 1.478(2) . ?
C8 C9 1.545(3) . ?
C8 H8A 0.9700 . ?
C8 H8B 0.9700 . ?
C9 C10 1.488(3) . ?
C9 H9A 0.9700 . ?
C9 H9B 0.9700 . ?
C10 H10A 0.9600 . ?
C10 H10B 0.9600 . ?
C10 H10C 0.9600 . ?

loop_
_geom_hbond_atom_site_label_D
_geom_hbond_atom_site_label_H
_geom_hbond_atom_site_label_A
_geom_hbond_distance_DH
_geom_hbond_distance_HA
_geom_hbond_distance_DA
_geom_hbond_angle_DHA
_geom_hbond_site_symmetry_A
N3 H3 O4 0.86 1.97 2.6068(18) 129.5 .

loop_
_geom_torsion_atom_site_label_1
_geom_torsion_atom_site_label_2
_geom_torsion_atom_site_label_3
_geom_torsion_atom_site_label_4
_geom_torsion
_geom_torsion_site_symmetry_1
_geom_torsion_site_symmetry_2
_geom_torsion_site_symmetry_3
_geom_torsion_site_symmetry_4
_geom_torsion_publ_flag
C6 N3 N4 C7 -178.62(14) . . . . ?
C6 C1 C2 C3 -0.3(3) . . . . ?
C1 C2 C3 C4 -0.8(3) . . . . ?
C1 C2 C3 N1 177.44(15) . . . . ?
O2 N1 C3 C4 -14.6(3) . . . . ?
O1 N1 C3 C4 164.00(17) . . . . ?
O2 N1 C3 C2 167.11(18) . . . . ?
O1 N1 C3 C2 -14.2(2) . . . . ?
C2 C3 C4 C5 1.0(3) . . . . ?
N1 C3 C4 C5 -177.18(14) . . . . ?
C3 C4 C5 C6 -0.3(2) . . . . ?
C3 C4 C5 N2 -178.39(14) . . . . ?
O3 N2 C5 C4 -1.6(2) . . . . ?
O4 N2 C5 C4 178.77(14) . . . . ?
O3 N2 C5 C6 -179.65(15) . . . . ?
O4 N2 C5 C6 0.7(2) . . . . ?
N4 N3 C6 C1 -1.5(2) . . . . ?
N4 N3 C6 C5 178.65(14) . . . . ?
C2 C1 C6 N3 -178.95(15) . . . . ?
C2 C1 C6 C5 0.9(2) . . . . ?
C4 C5 C6 N3 179.24(15) . . . . ?
N2 C5 C6 N3 -2.8(2) . . . . ?
C4 C5 C6 C1 -0.7(2) . . . . ?
N2 C5 C6 C1 177.30(14) . . . . ?
N3 N4 C7 C8 0.9(3) . . . . ?
N3 N4 C7 N5 177.68(13) . . . . ?
O6 N5 C7 N4 14.0(2) . . . . ?
O5 N5 C7 N4 -164.50(16) . . . . ?
O6 N5 C7 C8 -168.79(17) . . . . ?
O5 N5 C7 C8 12.7(2) . . . . ?
N4 C7 C8 C9 80.0(2) . . . . ?
N5 C7 C8 C9 -96.64(19) . . . . ?
C7 C8 C9 C10 -167.30(19) . . . . ?
